data_7120769
loop_
_publ_author_name
'Kilpatrick, Alexander Florian Ross'
'Green, Jennifer'
'Turner, Zoe'
'Buffet, Jean-Charles'
'O&#x2019;Hare, Dermot'

_publ_section_title
;
 Zirconium arene triple-decker sandwich complexes: Synthesis, electronic
 structure and bonding
;
_journal_name_full 'Chem. Commun.'
_journal_paper_doi 10.1039/C7CC07083G
_journal_year 2017
_chemical_formula_moiety 'C34 H42 Zr2'
_chemical_formula_sum 'C34 H42 Zr2'
_chemical_formula_weight 633.11
_chemical_name_systematic '[\h8-Pn*Zr]2(\m-\h6:\h6-C6H6)'
_chemical_properties_physical Air-sensitive,Moisture-sensitive,Oxygen-sensitive
_space_group_crystal_system orthorhombic
_space_group_IT_number 56
_space_group_name_Hall '-P 2bc 2ab'
_space_group_name_H-M_alt 'P b n b'
_symmetry_space_group_name_Hall '-P 2bc 2ab'
_symmetry_space_group_name_H-M 'P b n b'
_atom_sites_solution_hydrogens geom
_atom_sites_solution_primary iterative
_audit_creation_method SHELXL-2014/7
_audit_update_record
;
2017-10-05 deposited with the CCDC.
2017-10-13 downloaded from the CCDC.
;
_cell_angle_alpha 90
_cell_angle_beta 90
_cell_angle_gamma 90
_cell_formula_units_Z 4
_cell_length_a 13.4361(3)
_cell_length_b 14.4172(4)
_cell_length_c 14.9673(4)
_cell_measurement_reflns_used 3664
_cell_measurement_temperature 150(2)
_cell_measurement_theta_max 27.485
_cell_measurement_theta_min 5.2
_cell_volume 2899.33(13)
_computing_cell_refinement 'DENZO/SCALEPACK (Otwinowski & Minor, 1997)'
_computing_data_collection 'COLLECT (Nonius, 2001)'
_computing_data_reduction 'DENZO/SCALEPACK (Otwinowski & Minor, 1997)'
_computing_molecular_graphics
;
ORTEP3 for Windows. Farrugia, L. J. J. Appl. Cryst. 1997, 30, 565.
;
_computing_publication_material
;
Olex2 (Dolomanov et al., 2009) and WinGX (Farrugia, 2013) 
publication routines
;
_computing_structure_refinement 'SHELXL-2014/7 (Sheldrick, 2014)'
_computing_structure_solution
;
SUPERFLIP 
Palatinus, L.; Chapuis, G. J. Appl. Cryst. 2007, 40, 786-790.
;
_diffrn_ambient_temperature 150(2)
_diffrn_measured_fraction_theta_full 0.992
_diffrn_measured_fraction_theta_max 0.992
_diffrn_measurement_device_type KappaCCD
_diffrn_measurement_method CCD
_diffrn_radiation_type MoK\a
_diffrn_radiation_wavelength 0.71073
_diffrn_reflns_av_R_equivalents 0.035
_diffrn_reflns_av_unetI/netI 0.0632
_diffrn_reflns_Laue_measured_fraction_full 0.992
_diffrn_reflns_Laue_measured_fraction_max 0.992
_diffrn_reflns_limit_h_max 17
_diffrn_reflns_limit_h_min 0
_diffrn_reflns_limit_k_max 18
_diffrn_reflns_limit_k_min 0
_diffrn_reflns_limit_l_max 19
_diffrn_reflns_limit_l_min 0
_diffrn_reflns_number 3305
_diffrn_reflns_point_group_measured_fraction_full 0.992
_diffrn_reflns_point_group_measured_fraction_max 0.992
_diffrn_reflns_theta_full 26.000
_diffrn_reflns_theta_max 27.477
_diffrn_reflns_theta_min 5.196
_diffrn_source 'fine-focus sealed tube'
_exptl_absorpt_coefficient_mu 0.739
_exptl_absorpt_correction_T_max 1.000
_exptl_absorpt_correction_T_min 0.95097
_exptl_absorpt_correction_type multi-scan
_exptl_absorpt_process_details
;
Multi-scan from symmetry-related measurements using
Sortav (Blessing, 1995)
;
_exptl_crystal_colour red
_exptl_crystal_density_diffrn 1.450
_exptl_crystal_density_method 'not measured'
_exptl_crystal_description block
_exptl_crystal_F_000 1304
_exptl_crystal_recrystallization_method 'from C6D6 solution at room temperature'
_exptl_crystal_size_max 0.200
_exptl_crystal_size_mid 0.200
_exptl_crystal_size_min 0.100
_refine_diff_density_max 0.937
_refine_diff_density_min -0.561
_refine_diff_density_rms 0.087
_refine_ls_extinction_method none
_refine_ls_goodness_of_fit_ref 0.983
_refine_ls_hydrogen_treatment constr
_refine_ls_matrix_type full
_refine_ls_number_parameters 169
_refine_ls_number_reflns 3305
_refine_ls_number_restraints 0
_refine_ls_restrained_S_all 0.983
_refine_ls_R_factor_all 0.0685
_refine_ls_R_factor_gt 0.0378
_refine_ls_shift/su_max 0.001
_refine_ls_shift/su_mean 0.000
_refine_ls_structure_factor_coef Fsqd
_refine_ls_weighting_details 'w=1/[\s^2^(Fo^2^)+(0.0467P)^2^] where P=(Fo^2^+2Fc^2^)/3'
_refine_ls_weighting_scheme calc
_refine_ls_wR_factor_gt 0.0879
_refine_ls_wR_factor_ref 0.0970
_reflns_Friedel_coverage 0.000
_reflns_number_gt 2213
_reflns_number_total 3305
_reflns_threshold_expression 'I > 2\s(I)'
_cod_data_source_file c7cc07083g2.cif
_cod_data_source_block Compound1
_cod_database_code 7120769
_shelx_shelxl_version_number 2014/7
_shelx_space_group_comment
;
The symmetry employed for this shelxl refinement is uniquely defined
by the following loop, which should always be used as a source of
symmetry information in preference to the above space-group names.
They are only intended as comments.
;
_shelx_estimated_absorpt_t_min 0.866
_shelx_estimated_absorpt_t_max 0.930

loop_
_space_group_symop_operation_xyz
'x, y, z'
'-x, -y+1/2, z+1/2'
'x+1/2, -y+1/2, -z'
'-x+1/2, y, -z+1/2'
'-x, -y, -z'
'x, y-1/2, -z-1/2'
'-x-1/2, y-1/2, z'
'x-1/2, -y, z-1/2'

loop_
_atom_site_label
_atom_site_type_symbol
_atom_site_fract_x
_atom_site_fract_y
_atom_site_fract_z
_atom_site_U_iso_or_equiv
_atom_site_adp_type
_atom_site_occupancy
_atom_site_site_symmetry_order
_atom_site_calc_flag
_atom_site_refinement_flags_posn
_atom_site_refinement_flags_adp
C1 C 0.6448(2) 0.2618(2) 0.50308(19) 0.0272(7) Uani 1 1 d . .
C2 C 0.6721(2) 0.1668(2) 0.50309(19) 0.0274(7) Uani 1 1 d . .
C3 C 0.6015(2) 0.1124(2) 0.4561(2) 0.0278(7) Uani 1 1 d . .
C4 C 0.5222(2) 0.1747(2) 0.42886(18) 0.0247(6) Uani 1 1 d . .
C5 C 0.4693(2) 0.1821(2) 0.34488(19) 0.0281(7) Uani 1 1 d . .
C6 C 0.4654(2) 0.2776(2) 0.3232(2) 0.0292(7) Uani 1 1 d . .
C7 C 0.5169(2) 0.3314(2) 0.38783(19) 0.0268(7) Uani 1 1 d . .
C8 C 0.5503(2) 0.2679(2) 0.45659(18) 0.0243(6) Uani 1 1 d . .
C9 C 0.7020(3) 0.3392(2) 0.5463(2) 0.0384(8) Uani 1 1 d . .
H9A H 0.6818 0.3450 0.6090 0.058 Uiso 1 1 calc R U
H9B H 0.6882 0.3975 0.5149 0.058 Uiso 1 1 calc R U
H9C H 0.7734 0.3257 0.5432 0.058 Uiso 1 1 calc R U
C10 C 0.7638(3) 0.1284(2) 0.5462(2) 0.0394(8) Uani 1 1 d . .
H10A H 0.8109 0.1789 0.5577 0.059 Uiso 1 1 calc R U
H10B H 0.7945 0.0827 0.5064 0.059 Uiso 1 1 calc R U
H10C H 0.7459 0.0986 0.6028 0.059 Uiso 1 1 calc R U
C11 C 0.6098(3) 0.0093(2) 0.4422(2) 0.0386(8) Uani 1 1 d . .
H11A H 0.6777 -0.0062 0.4236 0.058 Uiso 1 1 calc R U
H11B H 0.5628 -0.0102 0.3958 0.058 Uiso 1 1 calc R U
H11C H 0.5942 -0.0229 0.4982 0.058 Uiso 1 1 calc R U
C12 C 0.4214(3) 0.1054(2) 0.2926(2) 0.0394(8) Uani 1 1 d . .
H12A H 0.3495 0.1055 0.3037 0.059 Uiso 1 1 calc R U
H12B H 0.4495 0.0457 0.3113 0.059 Uiso 1 1 calc R U
H12C H 0.4340 0.1147 0.2288 0.059 Uiso 1 1 calc R U
C13 C 0.4142(3) 0.3169(2) 0.2421(2) 0.0399(8) Uani 1 1 d . .
H13A H 0.3430 0.3243 0.2545 0.060 Uiso 1 1 calc R U
H13B H 0.4231 0.2747 0.1914 0.060 Uiso 1 1 calc R U
H13C H 0.4432 0.3775 0.2275 0.060 Uiso 1 1 calc R U
C14 C 0.5249(3) 0.4353(2) 0.3871(2) 0.0390(8) Uani 1 1 d . .
H14A H 0.5414 0.4564 0.3267 0.059 Uiso 1 1 calc R U
H14B H 0.5772 0.4548 0.4287 0.059 Uiso 1 1 calc R U
H14C H 0.4612 0.4624 0.4056 0.059 Uiso 1 1 calc R U
C15 C 0.7831(2) 0.3139(2) 0.28923(19) 0.0299(7) Uani 1 1 d . .
H15 H 0.7980 0.3696 0.3203 0.036 Uiso 1 1 calc R U
C16 C 0.8250(2) 0.2247(2) 0.31769(19) 0.0284(7) Uani 1 1 d . .
H16 H 0.8739 0.2244 0.3635 0.034 Uiso 1 1 calc R U
C17 C 0.7947(2) 0.1367(2) 0.27858(19) 0.0281(7) Uani 1 1 d . .
H17 H 0.8312 0.0813 0.2894 0.034 Uiso 1 1 calc R U
Zr1 Zr 0.64893(2) 0.22505(2) 0.34087(2) 0.02327(11) Uani 1 1 d . .

loop_
_atom_site_aniso_label
_atom_site_aniso_U_11
_atom_site_aniso_U_22
_atom_site_aniso_U_33
_atom_site_aniso_U_23
_atom_site_aniso_U_13
_atom_site_aniso_U_12
C1 0.0260(16) 0.0327(17) 0.0229(14) -0.0005(12) 0.0041(12) -0.0073(13)
C2 0.0256(16) 0.0336(18) 0.0231(14) 0.0041(13) 0.0029(12) 0.0004(14)
C3 0.0259(16) 0.0292(16) 0.0283(15) 0.0007(13) 0.0068(13) 0.0022(13)
C4 0.0229(15) 0.0250(15) 0.0261(14) -0.0002(13) 0.0074(12) -0.0012(13)
C5 0.0217(15) 0.0325(17) 0.0302(15) -0.0027(13) 0.0030(13) -0.0010(13)
C6 0.0231(15) 0.0354(18) 0.0291(15) -0.0029(14) 0.0012(12) 0.0044(14)
C7 0.0248(15) 0.0277(16) 0.0279(15) 0.0004(13) 0.0066(12) 0.0022(13)
C8 0.0239(15) 0.0257(15) 0.0235(14) -0.0004(13) 0.0075(12) -0.0006(13)
C9 0.042(2) 0.0395(19) 0.0335(17) -0.0047(15) -0.0019(15) -0.0084(16)
C10 0.035(2) 0.047(2) 0.0364(17) 0.0047(16) -0.0052(15) 0.0057(16)
C11 0.0368(19) 0.0307(18) 0.048(2) 0.0013(16) 0.0054(16) 0.0053(15)
C12 0.0330(19) 0.0378(19) 0.047(2) -0.0114(16) -0.0036(16) -0.0016(15)
C13 0.042(2) 0.0442(19) 0.0339(17) 0.0001(16) -0.0069(16) 0.0080(17)
C14 0.042(2) 0.0329(18) 0.0420(19) 0.0023(16) 0.0052(16) -0.0004(15)
C15 0.0347(18) 0.0296(16) 0.0255(15) -0.0056(13) 0.0068(12) -0.0046(14)
C16 0.0238(15) 0.0414(19) 0.0200(14) 0.0009(14) 0.0002(12) -0.0009(14)
C17 0.0252(16) 0.0288(16) 0.0303(16) 0.0028(13) 0.0052(12) 0.0034(13)
Zr1 0.02125(17) 0.02801(18) 0.02055(16) 0.00062(12) 0.00344(11) 0.00095(13)

loop_
_atom_type_symbol
_atom_type_description
_atom_type_scat_dispersion_real
_atom_type_scat_dispersion_imag
_atom_type_scat_source
C C 0.0033 0.0016 'International Tables Vol C Tables 4.2.6.8 and 6.1.1.4'
H H 0.0000 0.0000 'International Tables Vol C Tables 4.2.6.8 and 6.1.1.4'
Zr Zr -2.9673 0.5597 'International Tables Vol C Tables 4.2.6.8 and 6.1.1.4'

loop_
_geom_angle_atom_site_label_1
_geom_angle_atom_site_label_2
_geom_angle_atom_site_label_3
_geom_angle
_geom_angle_site_symmetry_1
_geom_angle_site_symmetry_3
C2 C1 C8 106.6(3) . .
C2 C1 C9 125.8(3) . .
C8 C1 C9 127.6(3) . .
C2 C1 Zr1 77.79(17) . .
C8 C1 Zr1 64.16(15) . .
C9 C1 Zr1 124.6(2) . .
C3 C2 C1 111.2(3) . .
C3 C2 C10 124.1(3) . .
C1 C2 C10 124.7(3) . .
C3 C2 Zr1 68.53(16) . .
C1 C2 Zr1 69.82(16) . .
C10 C2 Zr1 128.6(2) . .
C2 C3 C4 106.7(3) . .
C2 C3 C11 124.4(3) . .
C4 C3 C11 128.8(3) . .
C2 C3 Zr1 78.96(17) . .
C4 C3 Zr1 65.38(15) . .
C11 C3 Zr1 122.5(2) . .
C5 C4 C3 130.5(3) . .
C5 C4 C8 107.9(3) . .
C3 C4 C8 107.5(3) . .
C5 C4 Zr1 80.86(17) . .
C3 C4 Zr1 79.07(17) . .
C8 C4 Zr1 71.10(15) . .
C6 C5 C4 106.7(3) . .
C6 C5 C12 125.6(3) . .
C4 C5 C12 127.6(3) . .
C6 C5 Zr1 77.77(17) . .
C4 C5 Zr1 64.15(16) . .
C12 C5 Zr1 125.9(2) . .
C5 C6 C7 111.0(3) . .
C5 C6 C13 124.6(3) . .
C7 C6 C13 124.5(3) . .
C5 C6 Zr1 69.98(17) . .
C7 C6 Zr1 68.09(17) . .
C13 C6 Zr1 128.8(2) . .
C6 C7 C8 106.8(3) . .
C6 C7 C14 125.1(3) . .
C8 C7 C14 127.8(3) . .
C6 C7 Zr1 79.35(18) . .
C8 C7 Zr1 65.42(16) . .
C14 C7 Zr1 124.8(2) . .
C7 C8 C1 130.5(3) . .
C7 C8 C4 107.5(2) . .
C1 C8 C4 107.9(3) . .
C7 C8 Zr1 79.06(16) . .
C1 C8 Zr1 80.68(17) . .
C4 C8 Zr1 71.48(15) . .
C1 C9 H9A 109.5 . .
C1 C9 H9B 109.5 . .
H9A C9 H9B 109.5 . .
C1 C9 H9C 109.5 . .
H9A C9 H9C 109.5 . .
H9B C9 H9C 109.5 . .
C2 C10 H10A 109.5 . .
C2 C10 H10B 109.5 . .
H10A C10 H10B 109.5 . .
C2 C10 H10C 109.5 . .
H10A C10 H10C 109.5 . .
H10B C10 H10C 109.5 . .
C3 C11 H11A 109.5 . .
C3 C11 H11B 109.5 . .
H11A C11 H11B 109.5 . .
C3 C11 H11C 109.5 . .
H11A C11 H11C 109.5 . .
H11B C11 H11C 109.5 . .
C5 C12 H12A 109.5 . .
C5 C12 H12B 109.5 . .
H12A C12 H12B 109.5 . .
C5 C12 H12C 109.5 . .
H12A C12 H12C 109.5 . .
H12B C12 H12C 109.5 . .
C6 C13 H13A 109.5 . .
C6 C13 H13B 109.5 . .
H13A C13 H13B 109.5 . .
C6 C13 H13C 109.5 . .
H13A C13 H13C 109.5 . .
H13B C13 H13C 109.5 . .
C7 C14 H14A 109.5 . .
C7 C14 H14B 109.5 . .
H14A C14 H14B 109.5 . .
C7 C14 H14C 109.5 . .
H14A C14 H14C 109.5 . .
H14B C14 H14C 109.5 . .
C16 C15 C15 117.59(17) . 4_655
C16 C15 Zr1 73.75(17) . .
C15 C15 Zr1 78.4(2) 4_655 .
C16 C15 Zr1 68.74(16) . 4_655
C15 C15 Zr1 66.41(18) 4_655 4_655
Zr1 C15 Zr1 104.94(12) . 4_655
C16 C15 H15 121.2 . .
C15 C15 H15 121.2 4_655 .
Zr1 C15 H15 117.6 . .
Zr1 C15 H15 137.4 4_655 .
C17 C16 C15 122.7(3) . .
C17 C16 Zr1 77.53(18) . .
C15 C16 Zr1 70.15(17) . .
C17 C16 Zr1 69.20(16) . 4_655
C15 C16 Zr1 76.52(16) . 4_655
Zr1 C16 Zr1 106.75(12) . 4_655
C17 C16 H16 118.6 . .
C15 C16 H16 118.6 . .
Zr1 C16 H16 125.4 . .
Zr1 C16 H16 127.8 4_655 .
C16 C17 C17 117.43(18) . 4_655
C16 C17 Zr1 74.94(17) . 4_655
C17 C17 Zr1 79.58(18) 4_655 4_655
C16 C17 Zr1 68.08(17) . .
C17 C17 Zr1 65.20(17) 4_655 .
Zr1 C17 Zr1 105.13(12) 4_655 .
C16 C17 H17 121.3 . .
C17 C17 H17 121.3 4_655 .
Zr1 C17 H17 115.1 4_655 .
Zr1 C17 H17 139.8 . .
C8 Zr1 C4 37.41(10) . .
C8 Zr1 C17 158.18(11) . 4_655
C4 Zr1 C17 121.02(10) . 4_655
C8 Zr1 C15 123.58(10) . .
C4 Zr1 C15 160.52(10) . .
C17 Zr1 C15 78.18(10) 4_655 .
C8 Zr1 C16 133.63(11) . .
C4 Zr1 C16 145.60(10) . .
C17 Zr1 C16 64.19(11) 4_655 .
C15 Zr1 C16 36.10(11) . .
C8 Zr1 C16 147.35(11) . 4_655
C4 Zr1 C16 133.02(11) . 4_655
C17 Zr1 C16 35.86(10) 4_655 4_655
C15 Zr1 C16 64.04(10) . 4_655
C16 Zr1 C16 73.25(12) . 4_655
C8 Zr1 C7 35.52(10) . .
C4 Zr1 C7 59.35(10) . .
C17 Zr1 C7 143.23(10) 4_655 .
C15 Zr1 C7 108.05(11) . .
C16 Zr1 C7 139.47(11) . .
C16 Zr1 C7 113.04(10) 4_655 .
C8 Zr1 C3 59.42(10) . .
C4 Zr1 C3 35.55(10) . .
C17 Zr1 C3 105.23(10) 4_655 .
C15 Zr1 C3 142.55(11) . .
C16 Zr1 C3 110.95(10) . .
C16 Zr1 C3 137.05(11) 4_655 .
C7 Zr1 C3 91.41(10) . .
C8 Zr1 C1 35.17(10) . .
C4 Zr1 C1 59.01(10) . .
C17 Zr1 C1 151.18(11) 4_655 .
C15 Zr1 C1 102.89(10) . .
C16 Zr1 C1 99.46(10) . .
C16 Zr1 C1 165.94(11) 4_655 .
C7 Zr1 C1 64.52(10) . .
C3 Zr1 C1 56.53(10) . .
C8 Zr1 C5 58.88(10) . .
C4 Zr1 C5 34.99(10) . .
C17 Zr1 C5 101.40(10) 4_655 .
C15 Zr1 C5 152.75(11) . .
C16 Zr1 C5 163.94(11) . .
C16 Zr1 C5 99.48(10) 4_655 .
C7 Zr1 C5 56.44(10) . .
C3 Zr1 C5 64.34(10) . .
C1 Zr1 C5 90.45(10) . .
C8 Zr1 C15 131.95(10) . 4_655
C4 Zr1 C15 152.61(11) . 4_655
C17 Zr1 C15 64.08(10) 4_655 4_655
C15 Zr1 C15 35.19(14) . 4_655
C16 Zr1 C15 61.78(10) . 4_655
C16 Zr1 C15 34.74(10) 4_655 4_655
C7 Zr1 C15 99.64(10) . 4_655
C3 Zr1 C15 168.62(10) . 4_655
C1 Zr1 C15 131.23(10) . 4_655
C5 Zr1 C15 119.96(10) . 4_655
C8 Zr1 C17 151.21(10) . .
C4 Zr1 C17 129.55(10) . .
C17 Zr1 C17 35.22(14) 4_655 .
C15 Zr1 C17 63.61(10) . .
C16 Zr1 C17 34.39(10) . .
C16 Zr1 C17 61.22(10) 4_655 .
C7 Zr1 C17 171.07(10) . .
C3 Zr1 C17 97.32(10) . .
C1 Zr1 C17 119.16(10) . .
C5 Zr1 C17 129.55(10) . .
C15 Zr1 C17 71.74(10) 4_655 .

loop_
_geom_bond_atom_site_label_1
_geom_bond_atom_site_label_2
_geom_bond_distance
_geom_bond_site_symmetry_2
C1 C2 1.418(5) .
C1 C8 1.451(4) .
C1 C9 1.502(4) .
C1 Zr1 2.485(3) .
C2 C3 1.417(4) .
C2 C10 1.497(4) .
C2 Zr1 2.588(3) .
C3 C4 1.453(4) .
C3 C11 1.505(4) .
C3 Zr1 2.454(3) .
C4 C5 1.448(4) .
C4 C8 1.456(4) .
C4 Zr1 2.272(3) .
C5 C6 1.416(4) .
C5 C12 1.499(4) .
C5 Zr1 2.492(3) .
C6 C7 1.420(4) .
C6 C13 1.507(4) .
C6 Zr1 2.592(3) .
C7 C8 1.448(4) .
C7 C14 1.502(4) .
C7 Zr1 2.447(3) .
C8 Zr1 2.267(3) .
C9 H9A 0.9800 .
C9 H9B 0.9800 .
C9 H9C 0.9800 .
C10 H10A 0.9800 .
C10 H10B 0.9800 .
C10 H10C 0.9800 .
C11 H11A 0.9800 .
C11 H11B 0.9800 .
C11 H11C 0.9800 .
C12 H12A 0.9800 .
C12 H12B 0.9800 .
C12 H12C 0.9800 .
C13 H13A 0.9800 .
C13 H13B 0.9800 .
C13 H13C 0.9800 .
C14 H14A 0.9800 .
C14 H14B 0.9800 .
C14 H14C 0.9800 .
C15 C16 1.467(4) .
C15 C15 1.473(6) 4_655
C15 Zr1 2.342(3) .
C15 Zr1 2.503(3) 4_655
C15 H15 0.9500 .
C16 C17 1.455(4) .
C16 Zr1 2.391(3) .
C16 Zr1 2.399(3) 4_655
C16 H16 0.9500 .
C17 C17 1.475(6) 4_655
C17 Zr1 2.322(3) 4_655
C17 Zr1 2.516(3) .
C17 H17 0.9500 .
Zr1 C17 2.322(3) 4_655
Zr1 C16 2.399(3) 4_655
Zr1 C15 2.503(3) 4_655

loop_
_geom_torsion_atom_site_label_1
_geom_torsion_atom_site_label_2
_geom_torsion_atom_site_label_3
_geom_torsion_atom_site_label_4
_geom_torsion
_geom_torsion_site_symmetry_1
_geom_torsion_site_symmetry_4
C8 C1 C2 C3 2.1(3) . .
C9 C1 C2 C3 -180.0(3) . .
Zr1 C1 C2 C3 -55.9(2) . .
C8 C1 C2 C10 -178.4(3) . .
C9 C1 C2 C10 -0.4(5) . .
Zr1 C1 C2 C10 123.6(3) . .
C8 C1 C2 Zr1 58.02(18) . .
C9 C1 C2 Zr1 -124.1(3) . .
C1 C2 C3 C4 -3.2(3) . .
C10 C2 C3 C4 177.2(3) . .
Zr1 C2 C3 C4 -59.87(18) . .
C1 C2 C3 C11 178.6(3) . .
C10 C2 C3 C11 -0.9(5) . .
Zr1 C2 C3 C11 122.0(3) . .
C1 C2 C3 Zr1 56.6(2) . .
C10 C2 C3 Zr1 -122.9(3) . .
C2 C3 C4 C5 136.9(3) . .
C11 C3 C4 C5 -45.1(5) . .
Zr1 C3 C4 C5 67.8(3) . .
C2 C3 C4 C8 3.0(3) . .
C11 C3 C4 C8 -178.9(3) . .
Zr1 C3 C4 C8 -66.01(18) . .
C2 C3 C4 Zr1 69.0(2) . .
C11 C3 C4 Zr1 -112.9(3) . .
C3 C4 C5 C6 -134.0(3) . .
C8 C4 C5 C6 -0.3(3) . .
Zr1 C4 C5 C6 -67.0(2) . .
C3 C4 C5 C12 49.6(5) . .
C8 C4 C5 C12 -176.7(3) . .
Zr1 C4 C5 C12 116.7(3) . .
C3 C4 C5 Zr1 -67.1(3) . .
C8 C4 C5 Zr1 66.62(19) . .
C4 C5 C6 C7 2.3(3) . .
C12 C5 C6 C7 178.8(3) . .
Zr1 C5 C6 C7 -55.6(2) . .
C4 C5 C6 C13 -178.1(3) . .
C12 C5 C6 C13 -1.7(5) . .
Zr1 C5 C6 C13 124.0(3) . .
C4 C5 C6 Zr1 57.93(19) . .
C12 C5 C6 Zr1 -125.6(3) . .
C5 C6 C7 C8 -3.4(3) . .
C13 C6 C7 C8 177.1(3) . .
Zr1 C6 C7 C8 -60.06(19) . .
C5 C6 C7 C14 -178.0(3) . .
C13 C6 C7 C14 2.5(5) . .
Zr1 C6 C7 C14 125.3(3) . .
C5 C6 C7 Zr1 56.7(2) . .
C13 C6 C7 Zr1 -122.9(3) . .
C6 C7 C8 C1 137.0(3) . .
C14 C7 C8 C1 -48.6(5) . .
Zr1 C7 C8 C1 67.5(3) . .
C6 C7 C8 C4 3.1(3) . .
C14 C7 C8 C4 177.5(3) . .
Zr1 C7 C8 C4 -66.42(18) . .
C6 C7 C8 Zr1 69.5(2) . .
C14 C7 C8 Zr1 -116.1(3) . .
C2 C1 C8 C7 -133.9(3) . .
C9 C1 C8 C7 48.2(5) . .
Zr1 C1 C8 C7 -66.8(3) . .
C2 C1 C8 C4 -0.1(3) . .
C9 C1 C8 C4 -178.0(3) . .
Zr1 C1 C8 C4 66.96(18) . .
C2 C1 C8 Zr1 -67.1(2) . .
C9 C1 C8 Zr1 115.0(3) . .
C5 C4 C8 C7 -1.7(3) . .
C3 C4 C8 C7 143.1(2) . .
Zr1 C4 C8 C7 71.62(19) . .
C5 C4 C8 C1 -146.6(2) . .
C3 C4 C8 C1 -1.8(3) . .
Zr1 C4 C8 C1 -73.27(19) . .
C5 C4 C8 Zr1 -73.3(2) . .
C3 C4 C8 Zr1 71.47(19) . .
C15 C15 C16 C17 -7.5(5) 4_655 .
Zr1 C15 C16 C17 59.7(3) . .
Zr1 C15 C16 C17 -54.0(3) 4_655 .
C15 C15 C16 Zr1 -67.1(3) 4_655 .
Zr1 C15 C16 Zr1 -113.68(9) 4_655 .
C15 C15 C16 Zr1 46.5(3) 4_655 4_655
Zr1 C15 C16 Zr1 113.68(9) . 4_655
C15 C16 C17 C17 -12.2(5) . 4_655
Zr1 C16 C17 C17 44.1(3) . 4_655
Zr1 C16 C17 C17 -69.5(3) 4_655 4_655
C15 C16 C17 Zr1 57.3(3) . 4_655
Zr1 C16 C17 Zr1 113.56(9) . 4_655
C15 C16 C17 Zr1 -56.3(3) . .
Zr1 C16 C17 Zr1 -113.56(9) 4_655 .
